data_4514316
loop_
_publ_author_name
'Hatano, Manabu'
'Mochizuki, Takuya'
'Nishikawa, Keisuke'
'Ishihara, Kazuaki'

_publ_section_title
;
 Enantioselective Aza-Friedel--Crafts Reaction of Indoles with Ketimines
 Catalyzed by Chiral Potassium Binaphthyldisulfonates
;
_journal_issue 1
_journal_name_full 'ACS Catalysis'
_journal_page_first 349
_journal_paper_doi 10.1021/acscatal.7b03708
_journal_volume 8
_journal_year 2017
_chemical_absolute_configuration (R)
_chemical_formula_sum 'C60 H48 Ca O10 S2'
_chemical_formula_weight 1033.18
_chemical_name_common
;
(R)-Ar2-BINSA calcium(II) salt
;
_space_group_crystal_system monoclinic
_space_group_IT_number 4
_space_group_name_Hall 'P 2yb'
_space_group_name_H-M_alt 'P 1 21 1'
_symmetry_space_group_name_Hall 'P 2yb'
_symmetry_space_group_name_H-M 'P 1 21 1'
_atom_sites_solution_hydrogens geom
_audit_creation_method SHELXL-2014/6
_cell_angle_alpha 90
_cell_angle_beta 102.716(9)
_cell_angle_gamma 90
_cell_formula_units_Z 2
_cell_length_a 15.348(7)
_cell_length_b 11.244(4)
_cell_length_c 17.721(7)
_cell_measurement_reflns_used 5100
_cell_measurement_temperature 93(2)
_cell_measurement_theta_max 27.486
_cell_measurement_theta_min 3.046
_cell_volume 2983(2)
_computing_cell_refinement 'Rigaku CrystalClear'
_computing_data_collection 'Rigaku CrystalClear'
_computing_data_reduction 'Rigaku CrystalClear'
_computing_molecular_graphics 'Rigaku CrystalStructure'
_computing_publication_material 'Rigaku CrystalStructure'
_computing_structure_refinement 'SHELXL-2014/6 (Sheldrick, 2014)'
_computing_structure_solution 'Rigaku CrystalStructure'
_diffrn_ambient_temperature 93(2)
_diffrn_measured_fraction_theta_full 0.994
_diffrn_measured_fraction_theta_max 0.987
_diffrn_measurement_device_type 'PILATUS 200K area detector'
_diffrn_measurement_method 'phi and omega scan'
_diffrn_radiation_type MoK\a
_diffrn_radiation_wavelength 0.71075
_diffrn_reflns_av_R_equivalents 0.0998
_diffrn_reflns_av_unetI/netI 0.1488
_diffrn_reflns_Laue_measured_fraction_full 0.994
_diffrn_reflns_Laue_measured_fraction_max 0.987
_diffrn_reflns_limit_h_max 19
_diffrn_reflns_limit_h_min -19
_diffrn_reflns_limit_k_max 14
_diffrn_reflns_limit_k_min -12
_diffrn_reflns_limit_l_max 18
_diffrn_reflns_limit_l_min -23
_diffrn_reflns_number 25283
_diffrn_reflns_point_group_measured_fraction_full 0.884
_diffrn_reflns_point_group_measured_fraction_max 0.848
_diffrn_reflns_theta_full 25.242
_diffrn_reflns_theta_max 27.544
_diffrn_reflns_theta_min 3.046
_exptl_absorpt_coefficient_mu 0.228
_exptl_absorpt_correction_type empirical
_exptl_absorpt_process_details 'Rigaku CrystalClear'
_exptl_crystal_colour colorless
_exptl_crystal_density_diffrn 1.150
_exptl_crystal_description prism
_exptl_crystal_F_000 1080
_exptl_crystal_size_max 0.150
_exptl_crystal_size_mid 0.140
_exptl_crystal_size_min 0.030
_exptl_transmission_factor_max 1.000
_exptl_transmission_factor_min 0.854
_refine_diff_density_max 0.890
_refine_diff_density_min -0.527
_refine_diff_density_rms 0.084
_refine_ls_abs_structure_details
;
 Flack x determined using 1815 quotients [(I+)-(I-)]/[(I+)+(I-)]
 (Parsons, Flack and Wagner, Acta Cryst. B69 (2013) 249-259).
;
_refine_ls_abs_structure_Flack 0.08(4)
_refine_ls_extinction_method none
_refine_ls_goodness_of_fit_ref 0.872
_refine_ls_hydrogen_treatment constr
_refine_ls_matrix_type full
_refine_ls_number_parameters 662
_refine_ls_number_reflns 11685
_refine_ls_number_restraints 1
_refine_ls_restrained_S_all 0.872
_refine_ls_R_factor_all 0.1374
_refine_ls_R_factor_gt 0.0797
_refine_ls_shift/su_max 0.200
_refine_ls_shift/su_mean 0.184
_refine_ls_structure_factor_coef Fsqd
_refine_ls_weighting_details 'w=1/[\s^2^(Fo^2^)+(0.1306P)^2^] where P=(Fo^2^+2Fc^2^)/3'
_refine_ls_weighting_scheme calc
_refine_ls_wR_factor_gt 0.1955
_refine_ls_wR_factor_ref 0.2160
_reflns_Friedel_coverage 0.635
_reflns_Friedel_fraction_full 0.761
_reflns_Friedel_fraction_max 0.694
_reflns_number_gt 6156
_reflns_number_total 11685
_reflns_threshold_expression 'I > 2\s(I)'
_cod_data_source_file cs7b03708_si_003.cif
_cod_data_source_block CrystalClear
_cod_depositor_comments 'Adding full bibliography for 4514315--4514316.cif.'
_cod_database_code 4514316
_shelx_space_group_comment
;
The symmetry employed for this shelxl refinement is uniquely defined
by the following loop, which should always be used as a source of
symmetry information in preference to the above space-group names.
They are only intended as comments.
;
_shelx_estimated_absorpt_t_min 0.967
_shelx_estimated_absorpt_t_max 0.993
_shelxl_version_number 2014/6

loop_
_space_group_symop_operation_xyz
'x, y, z'
'-x, y+1/2, -z'

loop_
_atom_site_label
_atom_site_type_symbol
_atom_site_fract_x
_atom_site_fract_y
_atom_site_fract_z
_atom_site_U_iso_or_equiv
_atom_site_adp_type
_atom_site_occupancy
_atom_site_site_symmetry_order
_atom_site_calc_flag
_atom_site_refinement_flags_posn
_atom_site_refinement_flags_adp
S1 S 0.69576(15) 0.76582(17) 0.28871(12) 0.0387(5) Uani 1 1 d . .
Ca1 Ca 0.64052(14) 0.84819(17) 0.11380(12) 0.0582(6) Uani 1 1 d . .
S2 S 0.60989(16) 0.53984(19) 0.10195(12) 0.0435(5) Uani 1 1 d . .
O1 O 0.7324(5) 0.7296(5) 0.2226(3) 0.0574(18) Uani 1 1 d . .
C4 C 0.4962(6) 0.5843(7) 0.3594(4) 0.0354(19) Uani 1 1 d . .
H4 H 0.4475 0.6032 0.3823 0.043 Uiso 1 1 calc R U
C3 C 0.5555(6) 0.6739(7) 0.3499(4) 0.0347(18) Uani 1 1 d . .
C10 C 0.5067(6) 0.4636(7) 0.3353(4) 0.0373(19) Uani 1 1 d . .
C15 C 0.5926(5) 0.9704(7) 0.4607(4) 0.0341(17) Uani 1 1 d . .
O2 O 0.7646(4) 0.7794(6) 0.3570(4) 0.0525(15) Uani 1 1 d . .
O3 O 0.6377(4) 0.8656(6) 0.2666(4) 0.0614(18) Uani 1 1 d . .
C2 C 0.6243(6) 0.6460(6) 0.3102(4) 0.0370(19) Uani 1 1 d . .
C12 C 0.4531(5) 0.8382(7) 0.3701(4) 0.0324(17) Uani 1 1 d . .
H12 H 0.4060 0.7939 0.3386 0.039 Uiso 1 1 calc R U
C9 C 0.5786(6) 0.4358(7) 0.3000(4) 0.0361(19) Uani 1 1 d . .
C23 C 0.6692(5) 1.0412(7) 0.5022(4) 0.0323(17) Uani 1 1 d . .
C42 C 0.8175(6) 0.4749(7) -0.0933(4) 0.0381(19) Uani 1 1 d . .
H42 H 0.8264 0.4798 -0.1446 0.046 Uiso 1 1 calc R U
C32 C 0.8585(6) 0.4084(8) 0.1924(5) 0.045(2) Uani 1 1 d . .
H32 H 0.9065 0.3783 0.1721 0.054 Uiso 1 1 calc R U
C17 C 0.3417(6) 0.9950(7) 0.3924(4) 0.0359(19) Uani 1 1 d . .
C13 C 0.4330(5) 0.9497(7) 0.4025(4) 0.0332(18) Uani 1 1 d . .
C14 C 0.5059(5) 1.0126(6) 0.4454(4) 0.0326(18) Uani 1 1 d . .
H14 H 0.4953 1.0886 0.4650 0.039 Uiso 1 1 calc R U
C1 C 0.6383(5) 0.5304(7) 0.2861(4) 0.0355(18) Uani 1 1 d . .
C51 C 0.7651(5) 0.2629(8) -0.1220(4) 0.0404(18) Uani 1 1 d . .
C29 C 0.7135(6) 0.4928(7) 0.2500(5) 0.038(2) Uani 1 1 d . .
O4 O 0.5913(5) 0.4471(6) 0.0442(4) 0.068(2) Uani 1 1 d . .
C40 C 0.8231(6) 0.5664(7) 0.0308(5) 0.041(2) Uani 1 1 d . .
H40 H 0.8362 0.6333 0.0641 0.049 Uiso 1 1 calc R U
C6 C 0.4588(6) 0.2586(8) 0.3250(4) 0.0420(19) Uani 1 1 d . .
H6 H 0.4187 0.1979 0.3330 0.050 Uiso 1 1 calc R U
C18 C 0.2717(6) 0.9629(8) 0.3278(5) 0.046(2) Uani 1 1 d . .
H18 H 0.2849 0.9138 0.2882 0.056 Uiso 1 1 calc R U
C31 C 0.7833(6) 0.4515(7) 0.1408(5) 0.044(2) Uani 1 1 d . .
C37 C 0.7929(5) 0.4509(7) 0.3024(5) 0.0376(19) Uani 1 1 d . .
C7 C 0.5299(7) 0.2300(8) 0.2898(5) 0.049(2) Uani 1 1 d . .
H7 H 0.5369 0.1505 0.2741 0.059 Uiso 1 1 calc R U
C38 C 0.8671(6) 0.4070(7) 0.2724(5) 0.0374(19) Uani 1 1 d . .
C45 C 0.8702(6) 0.6877(8) -0.0720(5) 0.042(2) Uani 1 1 d . .
C28 C 0.7470(6) 0.9865(8) 0.5471(5) 0.046(2) Uani 1 1 d . .
H28 H 0.7482 0.9024 0.5530 0.055 Uiso 1 1 calc R U
C25 C 0.7420(6) 1.2329(8) 0.5356(5) 0.046(2) Uani 1 1 d . .
H25 H 0.7396 1.3172 0.5326 0.055 Uiso 1 1 calc R U
C44 C 0.7740(6) 0.3619(8) 0.0082(5) 0.043(2) Uani 1 1 d . .
H44 H 0.7554 0.2891 0.0268 0.051 Uiso 1 1 calc R U
C24 C 0.6685(6) 1.1665(7) 0.4974(5) 0.0370(19) Uani 1 1 d . .
H24 H 0.6175 1.2061 0.4680 0.044 Uiso 1 1 calc R U
C11 C 0.5372(6) 0.7952(6) 0.3834(4) 0.0330(18) Uani 1 1 d . .
C5 C 0.4463(6) 0.3747(7) 0.3483(5) 0.039(2) Uani 1 1 d . .
H5 H 0.3985 0.3937 0.3722 0.047 Uiso 1 1 calc R U
C22 C 0.3161(5) 1.0693(7) 0.4467(4) 0.0346(18) Uani 1 1 d . .
H22 H 0.3604 1.0933 0.4904 0.042 Uiso 1 1 calc R U
C8 C 0.5893(6) 0.3159(7) 0.2779(5) 0.049(2) Uani 1 1 d . .
H8 H 0.6375 0.2951 0.2548 0.059 Uiso 1 1 calc R U
C52 C 0.8205(6) 0.2369(7) -0.1720(4) 0.040(2) Uani 1 1 d . .
H52 H 0.8733 0.2820 -0.1696 0.048 Uiso 1 1 calc R U
C41 C 0.8367(5) 0.5729(7) -0.0443(5) 0.0381(19) Uani 1 1 d . .
C36 C 0.8038(7) 0.4525(8) 0.3849(5) 0.051(2) Uani 1 1 d . .
H36 H 0.7562 0.4799 0.4068 0.061 Uiso 1 1 calc R U
C54 C 0.7219(7) 0.0820(8) -0.2308(5) 0.052(2) Uani 1 1 d . .
H54 H 0.7072 0.0204 -0.2681 0.062 Uiso 1 1 calc R U
C16 C 0.6075(6) 0.8571(8) 0.4292(4) 0.0374(18) Uani 1 1 d . .
H16 H 0.6659 0.8240 0.4397 0.045 Uiso 1 1 calc R U
C33 C 0.9434(6) 0.3679(10) 0.3229(5) 0.054(2) Uani 1 1 d . .
H33 H 0.9915 0.3386 0.3026 0.064 Uiso 1 1 calc R U
C39 C 0.7893(6) 0.4591(8) 0.0579(5) 0.043(2) Uani 1 1 d . .
C30 C 0.7087(6) 0.4900(7) 0.1708(5) 0.040(2) Uani 1 1 d . .
C55 C 0.6651(7) 0.1068(9) -0.1822(6) 0.055(2) Uani 1 1 d . .
H55 H 0.6114 0.0631 -0.1856 0.066 Uiso 1 1 calc R U
C21 C 0.2297(6) 1.1099(8) 0.4404(5) 0.041(2) Uani 1 1 d . .
H21 H 0.2158 1.1605 0.4791 0.049 Uiso 1 1 calc R U
C43 C 0.7845(6) 0.3670(8) -0.0672(5) 0.044(2) Uani 1 1 d . .
C53 C 0.7991(6) 0.1451(8) -0.2255(5) 0.043(2) Uani 1 1 d . .
H53 H 0.8383 0.1263 -0.2585 0.052 Uiso 1 1 calc R U
C47 C 0.9693(6) 0.8578(9) -0.0527(6) 0.056(2) Uani 1 1 d . .
H47 H 1.0153 0.9021 -0.0199 0.067 Uiso 1 1 calc R U
O6 O 0.6332(6) 0.6496(6) 0.0684(4) 0.075(2) Uani 1 1 d . .
C48 C 0.9342(7) 0.8984(9) -0.1240(8) 0.067(3) Uani 1 1 d . .
H48 H 0.9563 0.9697 -0.1417 0.080 Uiso 1 1 calc R U
C19 C 0.1856(6) 1.0019(8) 0.3222(5) 0.046(2) Uani 1 1 d . .
H19 H 0.1402 0.9772 0.2795 0.055 Uiso 1 1 calc R U
C35 C 0.8815(7) 0.4153(10) 0.4325(6) 0.060(3) Uani 1 1 d . .
H35 H 0.8878 0.4202 0.4870 0.072 Uiso 1 1 calc R U
C20 C 0.1635(6) 1.0762(9) 0.3771(5) 0.051(2) Uani 1 1 d . .
H20 H 0.1039 1.1039 0.3717 0.062 Uiso 1 1 calc R U
C56 C 0.6891(7) 0.1994(9) -0.1272(5) 0.053(2) Uani 1 1 d . .
H56 H 0.6510 0.2173 -0.0932 0.064 Uiso 1 1 calc R U
C49 C 0.8657(8) 0.8362(10) -0.1719(7) 0.063(3) Uani 1 1 d . .
H49 H 0.8399 0.8659 -0.2220 0.076 Uiso 1 1 calc R U
C26 C 0.8176(7) 1.1789(10) 0.5775(6) 0.057(3) Uani 1 1 d . .
H26 H 0.8669 1.2259 0.6028 0.068 Uiso 1 1 calc R U
C50 C 0.8340(6) 0.7287(8) -0.1463(5) 0.048(2) Uani 1 1 d . .
H50 H 0.7882 0.6848 -0.1796 0.058 Uiso 1 1 calc R U
C46 C 0.9396(6) 0.7505(8) -0.0251(5) 0.046(2) Uani 1 1 d . .
H46 H 0.9666 0.7216 0.0249 0.056 Uiso 1 1 calc R U
C27 C 0.8221(7) 1.0529(10) 0.5830(5) 0.059(3) Uani 1 1 d . .
H27 H 0.8748 1.0146 0.6104 0.070 Uiso 1 1 calc R U
C34 C 0.9520(7) 0.3701(11) 0.4026(6) 0.065(3) Uani 1 1 d . .
H34 H 1.0048 0.3414 0.4363 0.078 Uiso 1 1 calc R U
O9 O 0.4865(5) 0.8880(7) 0.1044(4) 0.080(2) Uani 1 1 d . .
O8 O 0.5952(5) 0.8735(6) -0.0246(4) 0.070(2) Uani 1 1 d . .
O7 O 0.7832(6) 0.8916(7) 0.0854(5) 0.089(3) Uani 1 1 d . .
O10 O 0.6528(8) 1.0524(7) 0.1418(6) 0.116(4) Uani 1 1 d . .
C58 C 0.6264(9) 0.8094(9) -0.0856(7) 0.078(3) Uani 1 1 d . .
H58 H 0.6725 0.8565 -0.1024 0.117 Uiso 1 1 calc R U
H58A H 0.5762 0.7962 -0.1297 0.117 Uiso 1 1 calc R U
H58B H 0.6516 0.7326 -0.0656 0.117 Uiso 1 1 calc R U
O5 O 0.5385(5) 0.5527(13) 0.1394(4) 0.123(4) Uani 1 1 d . .
C59 C 0.4490(8) 0.9491(13) 0.1615(6) 0.077(3) Uani 1 1 d . .
H59 H 0.4698 0.9112 0.2121 0.115 Uiso 1 1 calc R U
H59A H 0.3837 0.9452 0.1467 0.115 Uiso 1 1 calc R U
H59B H 0.4681 1.0325 0.1646 0.115 Uiso 1 1 calc R U
C57 C 0.7890(10) 0.9848(12) 0.0299(8) 0.094(4) Uani 1 1 d . .
H57 H 0.7353 0.9835 -0.0119 0.140 Uiso 1 1 calc R U
H57A H 0.8418 0.9715 0.0082 0.140 Uiso 1 1 calc R U
H57B H 0.7940 1.0623 0.0558 0.140 Uiso 1 1 calc R U
C60 C 0.5936(6) 1.1598(9) 0.0808(5) 0.083(2) Uani 1 1 d . .
H60 H 0.6250 1.1781 0.0396 0.124 Uiso 1 1 calc R U
H61 H 0.5887 1.2321 0.1105 0.124 Uiso 1 1 calc R U
H62 H 0.5337 1.1298 0.0578 0.124 Uiso 1 1 calc R U

loop_
_atom_site_aniso_label
_atom_site_aniso_U_11
_atom_site_aniso_U_22
_atom_site_aniso_U_33
_atom_site_aniso_U_23
_atom_site_aniso_U_13
_atom_site_aniso_U_12
S1 0.0573(13) 0.0189(9) 0.0428(12) 0.0006(9) 0.0175(10) -0.0048(9)
Ca1 0.0827(14) 0.0294(10) 0.0675(13) -0.0072(9) 0.0277(11) 0.0089(10)
S2 0.0736(15) 0.0295(11) 0.0323(11) -0.0001(9) 0.0224(10) 0.0003(11)
O1 0.114(5) 0.030(3) 0.041(3) -0.007(3) 0.045(4) -0.022(3)
C4 0.054(5) 0.025(4) 0.028(4) 0.004(3) 0.012(4) 0.000(4)
C3 0.059(5) 0.022(4) 0.022(4) -0.001(3) 0.008(4) 0.001(4)
C10 0.061(5) 0.025(4) 0.030(4) 0.002(3) 0.018(4) -0.007(4)
C15 0.048(5) 0.021(4) 0.033(4) -0.002(3) 0.009(3) 0.003(3)
O2 0.054(4) 0.045(4) 0.062(4) 0.002(3) 0.019(3) -0.002(3)
O3 0.065(4) 0.039(4) 0.087(5) 0.024(4) 0.029(3) 0.011(3)
C2 0.066(6) 0.019(4) 0.031(4) 0.004(3) 0.020(4) -0.007(4)
C12 0.050(5) 0.021(4) 0.024(4) 0.002(3) 0.002(3) -0.008(4)
C9 0.061(5) 0.020(4) 0.031(4) 0.004(3) 0.018(4) 0.002(4)
C23 0.043(5) 0.024(4) 0.034(4) -0.007(3) 0.018(4) 0.003(4)
C42 0.063(6) 0.030(4) 0.026(4) 0.001(3) 0.021(4) -0.004(4)
C32 0.064(6) 0.035(5) 0.046(5) -0.014(4) 0.035(5) -0.016(4)
C17 0.059(5) 0.021(4) 0.029(4) 0.008(3) 0.011(4) -0.006(4)
C13 0.051(5) 0.020(4) 0.031(4) 0.005(3) 0.013(4) -0.001(4)
C14 0.057(5) 0.018(4) 0.026(4) -0.002(3) 0.017(4) 0.001(4)
C1 0.051(5) 0.030(4) 0.026(4) -0.001(3) 0.009(3) -0.004(4)
C51 0.052(5) 0.030(4) 0.041(4) -0.004(4) 0.013(4) 0.003(4)
C29 0.052(5) 0.023(4) 0.046(5) -0.012(3) 0.028(4) -0.016(4)
O4 0.105(6) 0.034(4) 0.054(4) -0.009(3) -0.005(4) -0.003(4)
C40 0.066(6) 0.025(4) 0.034(4) 0.000(3) 0.017(4) 0.000(4)
C6 0.066(5) 0.023(4) 0.039(5) 0.006(4) 0.017(4) -0.003(4)
C18 0.075(7) 0.032(4) 0.036(5) 0.009(4) 0.020(4) 0.001(5)
C31 0.072(6) 0.021(4) 0.048(5) -0.006(4) 0.035(5) -0.011(4)
C37 0.051(5) 0.024(4) 0.040(5) 0.002(3) 0.015(4) -0.011(4)
C7 0.076(7) 0.020(4) 0.057(6) 0.008(4) 0.028(5) 0.000(4)
C38 0.043(5) 0.028(4) 0.043(5) -0.002(4) 0.014(4) -0.009(4)
C45 0.067(6) 0.026(4) 0.042(5) 0.005(4) 0.030(4) 0.003(4)
C28 0.058(6) 0.035(5) 0.042(5) -0.014(4) 0.003(4) 0.000(4)
C25 0.065(6) 0.035(5) 0.040(5) -0.012(4) 0.018(4) -0.002(4)
C44 0.067(5) 0.029(4) 0.037(5) -0.006(4) 0.023(4) -0.017(4)
C24 0.052(5) 0.030(5) 0.035(4) -0.002(4) 0.021(4) 0.000(4)
C11 0.057(6) 0.012(4) 0.033(4) 0.001(3) 0.016(4) -0.005(3)
C5 0.053(5) 0.027(4) 0.037(5) 0.012(3) 0.011(4) -0.004(4)
C22 0.046(5) 0.025(4) 0.031(4) 0.001(3) 0.005(4) -0.004(4)
C8 0.071(6) 0.028(4) 0.056(5) -0.001(4) 0.033(5) 0.003(4)
C52 0.075(6) 0.021(4) 0.031(4) 0.003(3) 0.025(4) 0.006(4)
C41 0.046(5) 0.028(5) 0.042(5) 0.003(4) 0.013(4) -0.004(4)
C36 0.078(7) 0.041(5) 0.041(5) -0.002(4) 0.030(5) 0.006(5)
C54 0.071(7) 0.034(5) 0.044(5) -0.014(4) 0.000(5) 0.009(5)
C16 0.054(5) 0.027(4) 0.032(4) 0.000(4) 0.010(4) 0.011(4)
C33 0.047(5) 0.068(7) 0.045(5) -0.007(5) 0.008(4) -0.012(5)
C39 0.059(6) 0.033(5) 0.039(5) -0.002(4) 0.018(4) -0.008(4)
C30 0.059(6) 0.023(4) 0.043(5) 0.001(4) 0.021(4) -0.007(4)
C55 0.075(6) 0.035(5) 0.060(6) -0.012(5) 0.025(5) -0.009(5)
C21 0.060(6) 0.032(4) 0.029(4) 0.003(4) 0.009(4) -0.004(4)
C43 0.062(5) 0.039(5) 0.037(5) -0.008(4) 0.021(4) -0.010(4)
C53 0.058(6) 0.042(5) 0.030(4) -0.011(4) 0.009(4) 0.009(4)
C47 0.064(6) 0.035(5) 0.075(7) -0.004(5) 0.027(5) -0.010(5)
O6 0.112(6) 0.022(3) 0.078(5) 0.016(3) -0.004(4) -0.013(4)
C48 0.069(7) 0.031(5) 0.111(9) 0.021(6) 0.043(7) 0.005(5)
C19 0.055(6) 0.047(5) 0.036(5) -0.003(4) 0.013(4) 0.005(4)
C35 0.074(7) 0.071(8) 0.037(5) 0.006(5) 0.019(5) 0.003(6)
C20 0.054(6) 0.056(6) 0.051(6) 0.014(5) 0.024(5) 0.007(5)
C56 0.076(7) 0.042(5) 0.051(6) -0.021(5) 0.031(5) -0.005(5)
C49 0.084(8) 0.041(6) 0.079(7) 0.028(6) 0.050(6) 0.019(6)
C26 0.061(6) 0.054(7) 0.056(6) -0.037(5) 0.011(5) -0.015(5)
C50 0.067(6) 0.036(5) 0.046(5) 0.011(4) 0.020(4) 0.013(4)
C46 0.056(6) 0.035(5) 0.053(5) 0.007(4) 0.024(4) -0.008(4)
C27 0.070(7) 0.053(6) 0.047(5) -0.018(5) 0.001(5) 0.016(5)
C34 0.076(7) 0.068(8) 0.055(6) 0.006(6) 0.025(5) 0.005(6)
O9 0.097(6) 0.070(6) 0.082(5) -0.023(4) 0.038(4) -0.002(5)
O8 0.111(6) 0.035(4) 0.072(4) 0.009(3) 0.037(4) 0.024(4)
O7 0.112(6) 0.055(5) 0.114(6) -0.006(5) 0.058(5) -0.010(5)
O10 0.206(12) 0.026(4) 0.144(8) -0.001(5) 0.101(8) -0.004(6)
C58 0.121(9) 0.039(6) 0.088(8) 0.008(6) 0.053(7) 0.002(6)
O5 0.089(6) 0.248(14) 0.041(4) 0.036(6) 0.030(4) 0.046(8)
C59 0.094(8) 0.087(9) 0.051(6) -0.026(6) 0.018(6) 0.009(7)
C57 0.118(11) 0.069(8) 0.107(10) 0.001(8) 0.054(8) -0.029(8)
C60 0.094(6) 0.063(6) 0.102(5) -0.021(4) 0.046(4) -0.007(5)

loop_
_atom_type_symbol
_atom_type_description
_atom_type_scat_dispersion_real
_atom_type_scat_dispersion_imag
_atom_type_scat_source
C C 0.0033 0.0016 'International Tables Vol C Tables 4.2.6.8 and 6.1.1.4'
H H 0.0000 0.0000 'International Tables Vol C Tables 4.2.6.8 and 6.1.1.4'
O O 0.0106 0.0060 'International Tables Vol C Tables 4.2.6.8 and 6.1.1.4'
S S 0.1246 0.1234 'International Tables Vol C Tables 4.2.6.8 and 6.1.1.4'
Ca Ca 0.2262 0.3064 'International Tables Vol C Tables 4.2.6.8 and 6.1.1.4'

loop_
_geom_angle_atom_site_label_1
_geom_angle_atom_site_label_2
_geom_angle_atom_site_label_3
_geom_angle
O2 S1 O3 116.5(4)
O2 S1 O1 111.4(4)
O3 S1 O1 108.9(4)
O2 S1 C2 105.5(4)
O3 S1 C2 105.6(4)
O1 S1 C2 108.4(3)
O2 S1 Ca1 141.9(3)
O3 S1 Ca1 59.1(3)
O1 S1 Ca1 50.6(3)
C2 S1 Ca1 112.1(3)
O10 Ca1 O9 82.1(4)
O10 Ca1 O6 171.7(3)
O9 Ca1 O6 100.5(3)
O10 Ca1 O7 79.1(3)
O9 Ca1 O7 152.4(3)
O6 Ca1 O7 95.6(3)
O10 Ca1 O8 95.2(3)
O9 Ca1 O8 81.2(3)
O6 Ca1 O8 77.6(2)
O7 Ca1 O8 80.5(3)
O10 Ca1 O1 110.6(3)
O9 Ca1 O1 122.4(3)
O6 Ca1 O1 74.7(2)
O7 Ca1 O1 83.4(3)
O8 Ca1 O1 146.2(2)
O10 Ca1 O3 74.8(3)
O9 Ca1 O3 79.8(2)
O6 Ca1 O3 113.3(2)
O7 Ca1 O3 114.1(3)
O8 Ca1 O3 159.5(2)
O1 Ca1 O3 53.37(19)
O10 Ca1 S1 95.0(3)
O9 Ca1 S1 99.9(2)
O6 Ca1 S1 92.26(18)
O7 Ca1 S1 101.8(3)
O8 Ca1 S1 169.75(18)
O1 Ca1 S1 26.84(14)
O3 Ca1 S1 26.83(14)
O10 Ca1 S2 170.1(2)
O9 Ca1 S2 93.7(2)
O6 Ca1 S2 18.1(2)
O7 Ca1 S2 107.8(2)
O8 Ca1 S2 92.93(18)
O1 Ca1 S2 64.18(14)
O3 Ca1 S2 95.72(16)
S1 Ca1 S2 76.85(7)
O5 S2 O6 113.2(7)
O5 S2 O4 110.8(6)
O6 S2 O4 110.6(4)
O5 S2 C30 109.7(4)
O6 S2 C30 107.1(4)
O4 S2 C30 105.0(4)
O5 S2 Ca1 88.7(6)
O6 S2 Ca1 30.5(3)
O4 S2 Ca1 139.5(3)
C30 S2 Ca1 100.6(3)
S1 O1 Ca1 102.5(4)
C3 C4 C10 121.9(7)
C4 C3 C2 118.3(7)
C4 C3 C11 114.6(7)
C2 C3 C11 127.0(7)
C9 C10 C5 121.1(7)
C9 C10 C4 119.0(7)
C5 C10 C4 119.8(7)
C14 C15 C16 117.3(7)
C14 C15 C23 122.7(7)
C16 C15 C23 119.8(7)
S1 O3 Ca1 94.1(3)
C1 C2 C3 122.4(7)
C1 C2 S1 118.7(6)
C3 C2 S1 118.9(6)
C11 C12 C13 121.4(7)
C10 C9 C8 118.5(7)
C10 C9 C1 119.5(7)
C8 C9 C1 121.9(7)
C24 C23 C28 117.4(8)
C24 C23 C15 121.0(7)
C28 C23 C15 121.6(7)
C41 C42 C43 120.7(7)
C31 C32 C38 123.4(8)
C22 C17 C18 115.2(8)
C22 C17 C13 122.1(7)
C18 C17 C13 122.7(8)
C14 C13 C12 116.2(7)
C14 C13 C17 121.4(7)
C12 C13 C17 122.4(7)
C15 C14 C13 123.7(7)
C2 C1 C9 118.7(7)
C2 C1 C29 125.3(7)
C9 C1 C29 116.0(7)
C56 C51 C52 119.1(8)
C56 C51 C43 119.9(7)
C52 C51 C43 120.8(8)
C30 C29 C37 119.6(7)
C30 C29 C1 124.3(8)
C37 C29 C1 116.0(7)
C41 C40 C39 120.3(8)
C5 C6 C7 121.0(8)
C19 C18 C17 121.2(8)
C32 C31 C30 118.4(8)
C32 C31 C39 116.4(7)
C30 C31 C39 125.1(9)
C36 C37 C29 123.0(8)
C36 C37 C38 117.1(8)
C29 C37 C38 119.8(7)
C8 C7 C6 120.8(8)
C33 C38 C32 122.7(8)
C33 C38 C37 119.6(8)
C32 C38 C37 117.7(8)
C50 C45 C46 119.5(8)
C50 C45 C41 119.8(8)
C46 C45 C41 120.7(8)
C27 C28 C23 121.9(8)
C26 C25 C24 121.5(8)
C43 C44 C39 122.7(8)
C23 C24 C25 120.7(8)
C12 C11 C16 120.9(7)
C12 C11 C3 119.9(7)
C16 C11 C3 119.2(7)
C6 C5 C10 118.4(8)
C21 C22 C17 123.6(7)
C7 C8 C9 120.1(8)
C51 C52 C53 120.4(8)
C42 C41 C40 119.9(7)
C42 C41 C45 120.9(7)
C40 C41 C45 119.2(7)
C35 C36 C37 121.0(8)
C55 C54 C53 120.6(8)
C11 C16 C15 120.4(7)
C38 C33 C34 122.1(9)
C44 C39 C40 118.1(7)
C44 C39 C31 122.6(8)
C40 C39 C31 118.9(7)
C29 C30 C31 120.9(8)
C29 C30 S2 121.5(6)
C31 C30 S2 117.5(7)
C54 C55 C56 118.1(9)
C22 C21 C20 119.5(8)
C44 C43 C42 118.2(8)
C44 C43 C51 122.8(8)
C42 C43 C51 119.0(7)
C54 C53 C52 120.2(8)
C48 C47 C46 121.5(10)
S2 O6 Ca1 131.4(5)
C47 C48 C49 119.9(9)
C20 C19 C18 121.6(8)
C36 C35 C34 121.3(9)
C19 C20 C21 118.9(8)
C51 C56 C55 121.6(8)
C48 C49 C50 120.1(10)
C25 C26 C27 120.0(9)
C45 C50 C49 119.5(10)
C45 C46 C47 119.3(9)
C28 C27 C26 118.5(9)
C33 C34 C35 118.8(10)
C59 O9 Ca1 125.8(6)
C58 O8 Ca1 128.6(6)
C57 O7 Ca1 118.9(8)
C60 O10 Ca1 122.8(7)

loop_
_geom_bond_atom_site_label_1
_geom_bond_atom_site_label_2
_geom_bond_distance
S1 O2 1.429(7)
S1 O3 1.433(7)
S1 O1 1.464(6)
S1 C2 1.830(8)
S1 Ca1 3.166(3)
Ca1 O10 2.347(8)
Ca1 O9 2.375(8)
Ca1 O6 2.368(7)
Ca1 O7 2.403(8)
Ca1 O8 2.415(7)
Ca1 O1 2.508(7)
Ca1 O3 2.724(7)
Ca1 S2 3.499(3)
S2 O5 1.407(8)
S2 O6 1.448(7)
S2 O4 1.445(7)
S2 C30 1.813(9)
C4 C3 1.391(11)
C4 C10 1.442(11)
C3 C2 1.427(12)
C3 C11 1.537(10)
C10 C9 1.418(11)
C10 C5 1.415(11)
C15 C14 1.382(11)
C15 C16 1.430(11)
C15 C23 1.475(11)
C2 C1 1.400(11)
C12 C11 1.351(11)
C12 C13 1.441(11)
C9 C8 1.425(11)
C9 C1 1.459(11)
C23 C24 1.411(11)
C23 C28 1.422(12)
C42 C41 1.393(12)
C42 C43 1.430(12)
C32 C31 1.393(13)
C32 C38 1.394(12)
C17 C22 1.394(11)
C17 C18 1.434(12)
C17 C13 1.464(11)
C13 C14 1.398(11)
C1 C29 1.498(11)
C51 C56 1.353(12)
C51 C52 1.386(11)
C51 C43 1.508(12)
C29 C30 1.389(11)
C29 C37 1.440(12)
C40 C41 1.393(11)
C40 C39 1.437(12)
C6 C5 1.395(12)
C6 C7 1.408(13)
C18 C19 1.375(13)
C31 C30 1.432(12)
C31 C39 1.494(12)
C37 C36 1.434(12)
C37 C38 1.446(12)
C7 C8 1.376(12)
C38 C33 1.379(12)
C45 C50 1.389(12)
C45 C46 1.390(13)
C45 C41 1.512(11)
C28 C27 1.404(13)
C25 C26 1.374(13)
C25 C24 1.396(12)
C44 C43 1.383(11)
C44 C39 1.391(12)
C11 C16 1.386(11)
C22 C21 1.383(11)
C52 C53 1.392(11)
C36 C35 1.367(13)
C54 C55 1.382(13)
C54 C53 1.367(13)
C33 C34 1.390(13)
C55 C56 1.418(13)
C21 C20 1.391(13)
C47 C48 1.340(15)
C47 C46 1.415(13)
C48 C49 1.387(16)
C19 C20 1.380(12)
C35 C34 1.401(14)
C49 C50 1.415(13)
C26 C27 1.420(15)
O9 C59 1.444(12)
O8 C58 1.466(12)
O7 C57 1.453(15)
O10 C60 1.739(14)

loop_
_geom_torsion_atom_site_label_1
_geom_torsion_atom_site_label_2
_geom_torsion_atom_site_label_3
_geom_torsion_atom_site_label_4
_geom_torsion
O2 S1 O1 Ca1 -140.5(3)
O3 S1 O1 Ca1 -10.5(4)
C2 S1 O1 Ca1 103.9(3)
C10 C4 C3 C2 4.6(11)
C10 C4 C3 C11 -176.4(7)
C3 C4 C10 C9 -1.0(11)
C3 C4 C10 C5 178.1(7)
O2 S1 O3 Ca1 136.5(3)
O1 S1 O3 Ca1 9.5(4)
C2 S1 O3 Ca1 -106.7(3)
C4 C3 C2 C1 -5.1(12)
C11 C3 C2 C1 176.1(8)
C4 C3 C2 S1 173.9(6)
C11 C3 C2 S1 -4.9(11)
O2 S1 C2 C1 -96.5(7)
O3 S1 C2 C1 139.5(7)
O1 S1 C2 C1 22.9(8)
Ca1 S1 C2 C1 77.0(7)
O2 S1 C2 C3 84.5(7)
O3 S1 C2 C3 -39.5(8)
O1 S1 C2 C3 -156.1(6)
Ca1 S1 C2 C3 -102.0(6)
C5 C10 C9 C8 -0.2(12)
C4 C10 C9 C8 178.8(8)
C5 C10 C9 C1 178.6(7)
C4 C10 C9 C1 -2.3(11)
C14 C15 C23 C24 -29.7(11)
C16 C15 C23 C24 145.1(7)
C14 C15 C23 C28 151.5(8)
C16 C15 C23 C28 -33.7(11)
C11 C12 C13 C14 2.7(10)
C11 C12 C13 C17 -176.6(7)
C22 C17 C13 C14 -27.6(11)
C18 C17 C13 C14 154.8(7)
C22 C17 C13 C12 151.7(7)
C18 C17 C13 C12 -26.0(11)
C16 C15 C14 C13 1.4(11)
C23 C15 C14 C13 176.3(7)
C12 C13 C14 C15 -3.5(10)
C17 C13 C14 C15 175.8(7)
C3 C2 C1 C9 1.8(12)
S1 C2 C1 C9 -177.2(6)
C3 C2 C1 C29 -174.8(8)
S1 C2 C1 C29 6.2(11)
C10 C9 C1 C2 1.9(11)
C8 C9 C1 C2 -179.3(8)
C10 C9 C1 C29 178.9(7)
C8 C9 C1 C29 -2.3(12)
C2 C1 C29 C30 -92.3(10)
C9 C1 C29 C30 91.0(9)
C2 C1 C29 C37 91.4(10)
C9 C1 C29 C37 -85.4(9)
C22 C17 C18 C19 -1.3(11)
C13 C17 C18 C19 176.5(8)
C38 C32 C31 C30 -3.8(12)
C38 C32 C31 C39 173.3(7)
C30 C29 C37 C36 179.0(8)
C1 C29 C37 C36 -4.5(11)
C30 C29 C37 C38 0.3(11)
C1 C29 C37 C38 176.8(7)
C5 C6 C7 C8 0.4(14)
C31 C32 C38 C33 -177.6(8)
C31 C32 C38 C37 1.1(12)
C36 C37 C38 C33 0.7(11)
C29 C37 C38 C33 179.5(8)
C36 C37 C38 C32 -178.1(7)
C29 C37 C38 C32 0.7(11)
C24 C23 C28 C27 -2.6(12)
C15 C23 C28 C27 176.3(8)
C28 C23 C24 C25 0.1(11)
C15 C23 C24 C25 -178.8(7)
C26 C25 C24 C23 1.3(12)
C13 C12 C11 C16 0.2(11)
C13 C12 C11 C3 178.0(7)
C4 C3 C11 C12 -45.5(10)
C2 C3 C11 C12 133.4(8)
C4 C3 C11 C16 132.4(8)
C2 C3 C11 C16 -48.7(11)
C7 C6 C5 C10 0.3(12)
C9 C10 C5 C6 -0.4(12)
C4 C10 C5 C6 -179.4(7)
C18 C17 C22 C21 0.4(11)
C13 C17 C22 C21 -177.4(7)
C6 C7 C8 C9 -1.0(14)
C10 C9 C8 C7 0.9(13)
C1 C9 C8 C7 -177.9(8)
C56 C51 C52 C53 -1.4(13)
C43 C51 C52 C53 -176.1(8)
C43 C42 C41 C40 -0.5(12)
C43 C42 C41 C45 -179.1(8)
C39 C40 C41 C42 -0.1(12)
C39 C40 C41 C45 178.6(8)
C50 C45 C41 C42 40.3(12)
C46 C45 C41 C42 -137.2(9)
C50 C45 C41 C40 -138.4(8)
C46 C45 C41 C40 44.2(12)
C29 C37 C36 C35 -178.0(9)
C38 C37 C36 C35 0.8(13)
C12 C11 C16 C15 -2.5(11)
C3 C11 C16 C15 179.6(7)
C14 C15 C16 C11 1.8(11)
C23 C15 C16 C11 -173.3(7)
C32 C38 C33 C34 178.2(9)
C37 C38 C33 C34 -0.5(14)
C43 C44 C39 C40 -4.1(13)
C43 C44 C39 C31 -176.1(8)
C41 C40 C39 C44 2.2(13)
C41 C40 C39 C31 174.6(8)
C32 C31 C39 C44 82.7(11)
C30 C31 C39 C44 -100.5(11)
C32 C31 C39 C40 -89.3(10)
C30 C31 C39 C40 87.5(11)
C37 C29 C30 C31 -3.0(11)
C1 C29 C30 C31 -179.2(7)
C37 C29 C30 S2 179.3(6)
C1 C29 C30 S2 3.0(11)
C32 C31 C30 C29 4.7(12)
C39 C31 C30 C29 -172.0(8)
C32 C31 C30 S2 -177.5(6)
C39 C31 C30 S2 5.8(11)
O5 S2 C30 C29 -13.2(10)
O6 S2 C30 C29 110.1(7)
O4 S2 C30 C29 -132.3(7)
Ca1 S2 C30 C29 79.3(6)
O5 S2 C30 C31 169.0(9)
O6 S2 C30 C31 -67.7(7)
O4 S2 C30 C31 49.9(7)
Ca1 S2 C30 C31 -98.5(6)
C53 C54 C55 C56 0.1(14)
C17 C22 C21 C20 0.0(12)
C39 C44 C43 C42 3.6(13)
C39 C44 C43 C51 -178.0(8)
C41 C42 C43 C44 -1.2(13)
C41 C42 C43 C51 -179.7(8)
C56 C51 C43 C44 45.7(13)
C52 C51 C43 C44 -139.6(9)
C56 C51 C43 C42 -136.0(9)
C52 C51 C43 C42 38.7(12)
C55 C54 C53 C52 -1.2(13)
C51 C52 C53 C54 1.9(12)
O5 S2 O6 Ca1 39.2(8)
O4 S2 O6 Ca1 164.2(5)
C30 S2 O6 Ca1 -81.9(7)
C46 C47 C48 C49 1.5(15)
C17 C18 C19 C20 1.9(13)
C37 C36 C35 C34 -2.4(15)
C18 C19 C20 C21 -1.5(13)
C22 C21 C20 C19 0.5(13)
C52 C51 C56 C55 0.3(14)
C43 C51 C56 C55 175.1(9)
C54 C55 C56 C51 0.4(15)
C47 C48 C49 C50 -1.4(15)
C24 C25 C26 C27 -0.3(13)
C46 C45 C50 C49 -2.5(13)
C41 C45 C50 C49 -180.0(8)
C48 C49 C50 C45 1.8(13)
C50 C45 C46 C47 2.7(13)
C41 C45 C46 C47 -179.9(8)
C48 C47 C46 C45 -2.2(14)
C23 C28 C27 C26 3.6(13)
C25 C26 C27 C28 -2.1(14)
C38 C33 C34 C35 -1.1(16)
C36 C35 C34 C33 2.6(16)

loop_
_platon_squeeze_void_nr
_platon_squeeze_void_average_x
_platon_squeeze_void_average_y
_platon_squeeze_void_average_z
_platon_squeeze_void_volume
_platon_squeeze_void_count_electrons
_platon_squeeze_void_content
1 0.000 -0.117 0.500 507 75 ' '
